data_7131821
loop_
_publ_author_name
'Weinert, Hanns M.'
'Schulte, Yannick'
'Gehlhaar, Alexander'
'W&#xf6;lper, Christoph'
'Haberhauer, Gebhard'
'Schulz, Stephan'

_publ_section_title
;
 Metal-coordinated distibene and dibismuthene dications - isoelectronic
 analogues of butadiene dications.
;
_journal_issue 50
_journal_name_full 'Chemical communications (Cambridge, England)'
_journal_page_first 7755
_journal_page_last 7758
_journal_paper_doi 10.1039/d3cc01844j
_journal_volume 59
_journal_year 2023
_chemical_formula_sum 'C118 H90 B2 F44 Ga2 N4 Sb2'
_chemical_formula_weight 2804.49
_space_group_crystal_system triclinic
_space_group_IT_number 2
_space_group_name_Hall '-P 1'
_space_group_name_H-M_alt 'P -1'
_atom_sites_solution_hydrogens geom
_atom_sites_solution_primary direct
_atom_sites_solution_secondary difmap
_audit_creation_method SHELXL-2017/1
_audit_update_record
;
2023-01-19 deposited with the CCDC.	2023-05-26 downloaded from the CCDC.
;
_cell_angle_alpha 66.932(5)
_cell_angle_beta 67.280(5)
_cell_angle_gamma 74.700(5)
_cell_formula_units_Z 1
_cell_length_a 14.5284(17)
_cell_length_b 14.8141(16)
_cell_length_c 15.7805(18)
_cell_measurement_reflns_used 9772
_cell_measurement_temperature 100(2)
_cell_measurement_theta_max 36.24
_cell_measurement_theta_min 2.72
_cell_volume 2856.9(6)
_computing_cell_refinement 'BRUKER APEX3(v2019.1-0)'
_computing_data_collection 'BRUKER APEX3(v2019.1-0)'
_computing_data_reduction 'BRUKER APEX3(v2019.1-0)'
_computing_molecular_graphics 'ORTEP/PLATON (Spek)'
_computing_publication_material 'BRUKER AXS SHELXTL (c) 2008 / Vers. 2008/4'
_computing_structure_refinement 'SHELXL-2017/1 (Sheldrick, 2017)'
_computing_structure_solution 'BRUKER APEX3(v2019.1-0)'
_diffrn_ambient_temperature 100(2)
_diffrn_detector_area_resol_mean 512
_diffrn_measured_fraction_theta_full 0.999
_diffrn_measured_fraction_theta_max 0.998
_diffrn_measurement_device_type 'Bruker D8 KAPPA II (APEX II detector)'
_diffrn_measurement_method 'Data collection strategy APEX 3/QUEEN'
_diffrn_radiation_monochromator 'Triumph Goebel mirror'
_diffrn_radiation_source 'fine-focus sealed tube'
_diffrn_radiation_type MoK\a
_diffrn_radiation_wavelength 0.71073
_diffrn_reflns_av_R_equivalents 0.0320
_diffrn_reflns_av_unetI/netI 0.0155
_diffrn_reflns_Laue_measured_fraction_full 0.999
_diffrn_reflns_Laue_measured_fraction_max 0.998
_diffrn_reflns_limit_h_max 24
_diffrn_reflns_limit_h_min -24
_diffrn_reflns_limit_k_max 24
_diffrn_reflns_limit_k_min -24
_diffrn_reflns_limit_l_max 26
_diffrn_reflns_limit_l_min -26
_diffrn_reflns_number 296022
_diffrn_reflns_point_group_measured_fraction_full 0.999
_diffrn_reflns_point_group_measured_fraction_max 0.998
_diffrn_reflns_theta_full 25.242
_diffrn_reflns_theta_max 36.403
_diffrn_reflns_theta_min 1.734
_exptl_absorpt_coefficient_mu 1.057
_exptl_absorpt_correction_T_max 0.27
_exptl_absorpt_correction_T_min 0.19
_exptl_absorpt_correction_type numerical
_exptl_absorpt_process_details
; 
 SADABS
 R.H. Blessing, Acta Cryst. (1995) A51 33-38 
 Crystal faces:

     H       K       L      d(mm)

  -1.000   0.000   0.000   0.11600
   1.000   0.000   0.000   0.11200
  -1.000   0.000   1.000   0.10600
  -1.000  -1.000   0.000   0.14700
   1.000   1.000  -1.000   0.18300
   0.000   0.000  -1.000   0.17400
   0.000   0.000   1.000   0.07700
  -1.000  -1.000  -1.000   0.16000
  -1.000   0.000  -1.000   0.14600
   0.000   1.000   0.000   0.21600
  -1.000   1.000   0.000   0.16200
  -1.000   1.000   1.000   0.14200
   1.000   0.000   2.000   0.12200
   2.000  -1.000   2.000   0.18500
;
_exptl_crystal_colour red
_exptl_crystal_density_diffrn 1.630
_exptl_crystal_description tablet
_exptl_crystal_F_000 1396
_exptl_crystal_size_max 0.591
_exptl_crystal_size_mid 0.366
_exptl_crystal_size_min 0.232
_refine_diff_density_max 3.022
_refine_diff_density_min -0.954
_refine_diff_density_rms 0.089
_refine_ls_extinction_method none
_refine_ls_goodness_of_fit_ref 1.102
_refine_ls_hydrogen_treatment constr
_refine_ls_matrix_type full
_refine_ls_number_parameters 888
_refine_ls_number_reflns 27796
_refine_ls_number_restraints 240
_refine_ls_restrained_S_all 1.098
_refine_ls_R_factor_all 0.0534
_refine_ls_R_factor_gt 0.0354
_refine_ls_shift/su_max 0.005
_refine_ls_shift/su_mean 0.000
_refine_ls_structure_factor_coef Fsqd
_refine_ls_weighting_details 'w=1/[\s^2^(Fo^2^)+(0.0317P)^2^+3.1341P] where P=(Fo^2^+2Fc^2^)/3'
_refine_ls_weighting_scheme calc
_refine_ls_wR_factor_gt 0.0807
_refine_ls_wR_factor_ref 0.0967
_reflns_Friedel_coverage 0.000
_reflns_number_gt 22251
_reflns_number_total 27796
_reflns_threshold_expression 'I > 2\s(I)'
_cod_data_source_file d3cc01844j2.cif
_cod_data_source_block mw_155_3m
_cod_depositor_comments
;
The following automatic conversions were performed:

data item '_atom_sites_solution_secondary' value 'diffmap' was
changed to 'difmap'.

Automatic conversion script
Id: cif_fix_values 8170 2020-07-09 18:12:32Z antanas 
;
_cod_database_code 7131821
_shelx_shelxl_version_number 2017/1
_shelx_space_group_comment
;
The symmetry employed for this shelxl refinement is uniquely defined
by the following loop, which should always be used as a source of
symmetry information in preference to the above space-group names.
They are only intended as comments.
;
_shelx_estimated_absorpt_t_min 0.574
_shelx_estimated_absorpt_t_max 0.791

loop_
_space_group_symop_operation_xyz
'x, y, z'
'-x, -y, -z'

loop_
_atom_site_label
_atom_site_type_symbol
_atom_site_fract_x
_atom_site_fract_y
_atom_site_fract_z
_atom_site_U_iso_or_equiv
_atom_site_adp_type
_atom_site_occupancy
_atom_site_site_symmetry_order
_atom_site_calc_flag
_atom_site_refinement_flags_posn
_atom_site_refinement_flags_adp
_atom_site_refinement_flags_occupancy
_atom_site_disorder_assembly
_atom_site_disorder_group
Sb1 Sb 0.50583(2) 0.05691(2) 0.54453(2) 0.02488(3) Uani 1 1 d . . . . .
Ga1 Ga 0.38933(2) 0.19292(2) 0.45998(2) 0.01706(3) Uani 1 1 d . . . . .
N1 N 0.36518(9) 0.31897(8) 0.47063(9) 0.01693(18) Uani 1 1 d . . . . .
N2 N 0.31437(9) 0.21570(8) 0.37899(9) 0.01633(18) Uani 1 1 d . . . . .
C1 C 0.30711(10) 0.39538(9) 0.42745(10) 0.0177(2) Uani 1 1 d . . . . .
C2 C 0.25849(11) 0.38677(9) 0.37029(10) 0.0184(2) Uani 1 1 d . . . . .
H2 H 0.216734 0.444499 0.345215 0.022 Uiso 1 1 calc R U . . .
C3 C 0.26303(10) 0.30458(10) 0.34502(10) 0.0169(2) Uani 1 1 d . . . . .
C4 C 0.29526(13) 0.49349(11) 0.44022(13) 0.0260(3) Uani 1 1 d . . . . .
H4A H 0.361842 0.512719 0.421055 0.039 Uiso 1 1 calc R U . . .
H4B H 0.259283 0.488151 0.508494 0.039 Uiso 1 1 calc R U . . .
H4C H 0.256910 0.543640 0.399434 0.039 Uiso 1 1 calc R U . . .
C5 C 0.21093(12) 0.31675(11) 0.27504(11) 0.0221(2) Uani 1 1 d . . . . .
H5A H 0.169370 0.381521 0.263706 0.033 Uiso 1 1 calc R U . . .
H5B H 0.168078 0.264425 0.302202 0.033 Uiso 1 1 calc R U . . .
H5C H 0.261249 0.312276 0.213409 0.033 Uiso 1 1 calc R U . . .
C6 C 0.41822(10) 0.32237(9) 0.53000(10) 0.0156(2) Uani 1 1 d . . . . .
C7 C 0.51988(11) 0.34079(10) 0.48354(10) 0.0185(2) Uani 1 1 d . . . . .
C8 C 0.57722(11) 0.32236(11) 0.54351(11) 0.0211(2) Uani 1 1 d . . . . .
H8 H 0.645632 0.333790 0.515108 0.025 Uiso 1 1 calc R U . . .
C9 C 0.53595(12) 0.28772(12) 0.64367(11) 0.0230(3) Uani 1 1 d . . . . .
H9 H 0.576728 0.273779 0.683187 0.028 Uiso 1 1 calc R U . . .
C10 C 0.43567(12) 0.27323(12) 0.68667(11) 0.0226(2) Uani 1 1 d . . . . .
H10 H 0.408058 0.250427 0.755512 0.027 Uiso 1 1 calc R U . . .
C11 C 0.37451(11) 0.29171(10) 0.63012(10) 0.0193(2) Uani 1 1 d . . . . .
C12 C 0.56794(12) 0.37682(13) 0.37407(12) 0.0257(3) Uani 1 1 d . . . . .
H12 H 0.514058 0.393902 0.343550 0.031 Uiso 1 1 calc R U . . .
C13 C 0.6465(2) 0.29691(18) 0.33875(18) 0.0536(7) Uani 1 1 d . . . . .
H13A H 0.615077 0.237611 0.359262 0.080 Uiso 1 1 calc R U . . .
H13B H 0.700945 0.280482 0.366624 0.080 Uiso 1 1 calc R U . . .
H13C H 0.674103 0.321321 0.267692 0.080 Uiso 1 1 calc R U . . .
C14 C 0.6174(2) 0.46929(15) 0.34055(15) 0.0414(5) Uani 1 1 d . . . . .
H14A H 0.675541 0.452103 0.363471 0.062 Uiso 1 1 calc R U . . .
H14B H 0.568669 0.519102 0.367249 0.062 Uiso 1 1 calc R U . . .
H14C H 0.639621 0.496037 0.269414 0.062 Uiso 1 1 calc R U . . .
C15 C 0.26453(12) 0.27562(14) 0.67840(12) 0.0265(3) Uani 1 1 d . . . . .
H15 H 0.228931 0.313055 0.629162 0.032 Uiso 1 1 calc R U . . .
C16 C 0.2527(2) 0.1664(2) 0.7118(2) 0.0584(8) Uani 1 1 d . . . . .
H16A H 0.181143 0.158421 0.742060 0.088 Uiso 1 1 calc R U . . .
H16B H 0.288416 0.127749 0.759057 0.088 Uiso 1 1 calc R U . . .
H16C H 0.281059 0.142824 0.655642 0.088 Uiso 1 1 calc R U . . .
C17 C 0.21308(16) 0.3136(2) 0.76456(19) 0.0474(6) Uani 1 1 d . . . . .
H17A H 0.244588 0.275811 0.815285 0.071 Uiso 1 1 calc R U . . .
H17B H 0.141525 0.305650 0.790378 0.071 Uiso 1 1 calc R U . . .
H17C H 0.219996 0.383796 0.743491 0.071 Uiso 1 1 calc R U . . .
C18 C 0.32450(10) 0.13450(9) 0.34538(10) 0.0162(2) Uani 1 1 d . . . . .
C19 C 0.40206(12) 0.12909(11) 0.26028(10) 0.0206(2) Uani 1 1 d . . . . .
C20 C 0.41528(13) 0.04672(12) 0.23218(12) 0.0246(3) Uani 1 1 d . . . . .
H20 H 0.467447 0.040831 0.174618 0.029 Uiso 1 1 calc R U . . .
C21 C 0.35313(13) -0.02614(11) 0.28741(13) 0.0252(3) Uani 1 1 d . . . . .
H21 H 0.362488 -0.081201 0.266925 0.030 Uiso 1 1 calc R U . . .
C22 C 0.27814(14) -0.01996(13) 0.37139(14) 0.0287(3) Uani 1 1 d . . . . .
H22 H 0.236723 -0.071224 0.408682 0.034 Uiso 1 1 calc R U . . .
C23 C 0.26165(12) 0.06059(12) 0.40300(13) 0.0255(3) Uani 1 1 d . . . . .
C24 C 0.47268(16) 0.20707(15) 0.20091(12) 0.0334(4) Uani 1 1 d . . . . .
H24 H 0.447111 0.262290 0.228988 0.040 Uiso 1 1 calc R U . . .
C25 C 0.57866(19) 0.1638(2) 0.20866(14) 0.0523(7) Uani 1 1 d . . . . .
H25A H 0.575287 0.139037 0.277058 0.079 Uiso 1 1 calc R U . . .
H25B H 0.622997 0.215438 0.172163 0.079 Uiso 1 1 calc R U . . .
H25C H 0.605305 0.109254 0.181700 0.079 Uiso 1 1 calc R U . . .
C26 C 0.47630(16) 0.25007(15) 0.09454(12) 0.0337(4) Uani 1 1 d . . . . .
H26A H 0.408558 0.279635 0.090865 0.051 Uiso 1 1 calc R U . . .
H26B H 0.501089 0.197202 0.065379 0.051 Uiso 1 1 calc R U . . .
H26C H 0.521567 0.300944 0.059184 0.051 Uiso 1 1 calc R U . . .
C27 C 0.1673(4) 0.0793(4) 0.4846(4) 0.0270(8) Uani 0.521(10) 1 d . . P A 1
H27 H 0.168462 0.143314 0.491316 0.032 Uiso 0.521(10) 1 calc R U P A 1
C28 C 0.1752(4) -0.0037(7) 0.5777(4) 0.0513(16) Uani 0.521(10) 1 d . . P A 1
H28A H 0.119890 0.009374 0.633380 0.077 Uiso 0.521(10) 1 calc R U P A 1
H28B H 0.239681 -0.006845 0.585906 0.077 Uiso 0.521(10) 1 calc R U P A 1
H28C H 0.171253 -0.066862 0.573817 0.077 Uiso 0.521(10) 1 calc R U P A 1
C29 C 0.0683(3) 0.0853(5) 0.4685(4) 0.0424(12) Uani 0.521(10) 1 d . . P A 1
H29A H 0.011635 0.096245 0.524272 0.064 Uiso 0.521(10) 1 calc R U P A 1
H29B H 0.065779 0.023160 0.461507 0.064 Uiso 0.521(10) 1 calc R U P A 1
H29C H 0.063993 0.140259 0.409377 0.064 Uiso 0.521(10) 1 calc R U P A 1
C27' C 0.1895(4) 0.0554(4) 0.5066(4) 0.0258(9) Uani 0.479(10) 1 d . . P A 2
H27' H 0.218342 0.088110 0.533672 0.031 Uiso 0.479(10) 1 calc R U P A 2
C28' C 0.1690(4) -0.0466(4) 0.5800(4) 0.0369(11) Uani 0.479(10) 1 d . . P A 2
H28D H 0.123926 -0.039872 0.642694 0.055 Uiso 0.479(10) 1 calc R U P A 2
H28E H 0.232574 -0.086594 0.587623 0.055 Uiso 0.479(10) 1 calc R U P A 2
H28F H 0.137222 -0.079019 0.556893 0.055 Uiso 0.479(10) 1 calc R U P A 2
C29' C 0.0903(4) 0.1187(4) 0.4939(5) 0.053(2) Uani 0.479(10) 1 d . . P A 2
H29D H 0.039841 0.113313 0.557966 0.079 Uiso 0.479(10) 1 calc R U P A 2
H29E H 0.066365 0.095200 0.457086 0.079 Uiso 0.479(10) 1 calc R U P A 2
H29F H 0.101510 0.188021 0.458737 0.079 Uiso 0.479(10) 1 calc R U P A 2
F12_1 F 0.01209(8) 0.67866(8) 0.26361(8) 0.0289(2) Uani 1 1 d . . . . .
F13_1 F -0.07359(8) 0.59086(9) 0.44952(9) 0.0353(2) Uani 1 1 d . . . . .
F14_1 F -0.00801(9) 0.60019(10) 0.58615(8) 0.0370(3) Uani 1 1 d . . . . .
F15_1 F 0.15071(8) 0.69992(9) 0.52770(8) 0.0315(2) Uani 1 1 d . . . . .
F16_1 F 0.24206(7) 0.78514(7) 0.34011(7) 0.02241(16) Uani 1 1 d . . . . .
F22_1 F 0.21235(8) 0.59148(7) 0.18008(8) 0.02607(18) Uani 1 1 d . . . . .
F23_1 F 0.37692(9) 0.46020(7) 0.15094(8) 0.0315(2) Uani 1 1 d . . . . .
F24_1 F 0.55801(9) 0.50124(8) 0.12907(9) 0.0327(2) Uani 1 1 d . . . . .
F25_1 F 0.57170(7) 0.68212(8) 0.12730(8) 0.02596(18) Uani 1 1 d . . . . .
F26_1 F 0.41244(7) 0.81670(6) 0.14797(7) 0.01932(15) Uani 1 1 d . . . . .
F32_1 F -0.00369(8) 0.89219(8) 0.18474(10) 0.0363(3) Uani 1 1 d . . . . .
F33_1 F -0.10327(10) 0.93192(10) 0.06017(13) 0.0561(4) Uani 1 1 d . . . . .
F34_1 F -0.01470(15) 0.87349(12) -0.10040(14) 0.0687(6) Uani 1 1 d . . . . .
F35_1 F 0.17174(14) 0.76758(12) -0.12845(11) 0.0548(4) Uani 1 1 d . . . . .
F36_1 F 0.26971(9) 0.72328(9) -0.00504(8) 0.0309(2) Uani 1 1 d . . . . .
F42_1 F 0.32863(8) 0.90065(8) -0.00477(7) 0.02689(18) Uani 1 1 d . . . . .
F43_1 F 0.36484(10) 1.08602(9) -0.06378(9) 0.0387(3) Uani 1 1 d . . . . .
F44_1 F 0.26997(10) 1.19983(8) 0.05477(10) 0.0396(3) Uani 1 1 d . . . . .
F45_1 F 0.13447(9) 1.12280(8) 0.23062(10) 0.0367(2) Uani 1 1 d . . . . .
F46_1 F 0.09671(8) 0.93923(8) 0.29122(8) 0.0303(2) Uani 1 1 d . . . . .
C11_1 C 0.13066(10) 0.74112(10) 0.29012(11) 0.0192(2) Uani 1 1 d . . . . .
C12_1 C 0.05014(11) 0.68820(11) 0.32477(12) 0.0227(2) Uani 1 1 d . . . . .
C13_1 C 0.00336(11) 0.64120(12) 0.42237(13) 0.0257(3) Uani 1 1 d . . . . .
C14_1 C 0.03591(12) 0.64511(12) 0.49185(12) 0.0264(3) Uani 1 1 d . . . . .
C15_1 C 0.11616(11) 0.69603(11) 0.46183(11) 0.0233(2) Uani 1 1 d . . . . .
C16_1 C 0.16146(10) 0.74058(10) 0.36377(11) 0.0196(2) Uani 1 1 d . . . . .
C21_1 C 0.30201(10) 0.71341(9) 0.16268(10) 0.0168(2) Uani 1 1 d . . . . .
C22_1 C 0.30035(11) 0.61803(10) 0.16628(10) 0.0200(2) Uani 1 1 d . . . . .
C23_1 C 0.38370(12) 0.54772(10) 0.15366(11) 0.0225(2) Uani 1 1 d . . . . .
C24_1 C 0.47618(12) 0.56846(11) 0.14150(11) 0.0226(2) Uani 1 1 d . . . . .
C25_1 C 0.48268(10) 0.65981(11) 0.14102(10) 0.0193(2) Uani 1 1 d . . . . .
C26_1 C 0.39704(10) 0.72946(10) 0.15102(9) 0.0163(2) Uani 1 1 d . . . . .
C31_1 C 0.13800(12) 0.80423(11) 0.09851(12) 0.0241(3) Uani 1 1 d . . . . .
C32_1 C 0.04229(13) 0.85822(12) 0.10842(15) 0.0309(4) Uani 1 1 d . . . . .
C33_1 C -0.01060(16) 0.88030(14) 0.04467(18) 0.0418(5) Uani 1 1 d . . . . .
C34_1 C 0.0331(2) 0.85066(16) -0.03583(19) 0.0477(6) Uani 1 1 d . . . . .
C35_1 C 0.12776(19) 0.79765(15) -0.05032(16) 0.0405(5) Uani 1 1 d . . . . .
C36_1 C 0.17748(14) 0.77556(13) 0.01648(13) 0.0289(3) Uani 1 1 d . . . . .
C41_1 C 0.21457(10) 0.90680(10) 0.14820(11) 0.0197(2) Uani 1 1 d . . . . .
C42_1 C 0.27967(11) 0.95249(10) 0.05740(11) 0.0215(2) Uani 1 1 d . . . . .
C43_1 C 0.29920(13) 1.04902(12) 0.02484(13) 0.0267(3) Uani 1 1 d . . . . .
C44_1 C 0.25137(13) 1.10652(11) 0.08390(14) 0.0285(3) Uani 1 1 d . . . . .
C45_1 C 0.18349(12) 1.06708(11) 0.17323(14) 0.0265(3) Uani 1 1 d . . . . .
C46_1 C 0.16603(11) 0.96966(11) 0.20300(12) 0.0228(3) Uani 1 1 d . . . . .
B1_1 B 0.19632(12) 0.79148(11) 0.17515(12) 0.0188(2) Uani 1 1 d . . . . .
C1_2 C 0.0807(2) 0.3763(2) 0.0408(2) 0.0353(5) Uani 0.786(4) 1 d D . P B 3
F1_2 F 0.09238(16) 0.31275(14) -0.00563(16) 0.0503(5) Uani 0.786(4) 1 d . . P B 3
C2_2 C 0.1453(2) 0.4459(2) 0.0006(3) 0.0411(6) Uani 0.786(4) 1 d D . P B 3
F2_2 F 0.21767(18) 0.4477(2) -0.08324(18) 0.0676(7) Uani 0.786(4) 1 d . . P B 3
C3_2 C 0.1348(6) 0.5124(5) 0.0468(5) 0.0497(10) Uani 0.786(4) 1 d D . P B 3
H3_2 H 0.179855 0.560233 0.019442 0.060 Uiso 0.786(4) 1 calc R U P B 3
C4_2 C 0.0578(5) 0.5079(4) 0.1332(4) 0.0540(12) Uani 0.786(4) 1 d D . P B 3
H4_2 H 0.049988 0.552585 0.165934 0.065 Uiso 0.786(4) 1 calc R U P B 3
C5_2 C -0.0075(3) 0.4393(4) 0.1720(3) 0.0515(9) Uani 0.786(4) 1 d D . P B 3
H5_2 H -0.061378 0.438079 0.230591 0.062 Uiso 0.786(4) 1 calc R U P B 3
C6_2 C 0.0045(3) 0.3717(3) 0.1266(3) 0.0439(7) Uani 0.786(4) 1 d D . P B 3
H6_2 H -0.039600 0.322928 0.154629 0.053 Uiso 0.786(4) 1 calc R U P B 3
C1_3 C -0.0235(13) 0.4630(11) 0.1976(14) 0.073(4) Uani 0.214(4) 1 d D . P B 4
F1_3 F -0.1092(11) 0.4803(11) 0.2834(12) 0.116(5) Uani 0.214(4) 1 d . . P B 4
C2_3 C -0.0195(12) 0.3780(10) 0.1818(15) 0.082(4) Uani 0.214(4) 1 d D . P B 4
F2_3 F -0.0866(14) 0.3112(12) 0.2458(15) 0.149(7) Uani 0.214(4) 1 d . . P B 4
C3_3 C 0.0551(15) 0.3547(10) 0.1042(16) 0.084(5) Uani 0.214(4) 1 d D . P B 4
H3_3 H 0.057209 0.295929 0.092360 0.101 Uiso 0.214(4) 1 calc R U P B 4
C4_3 C 0.1263(15) 0.4174(12) 0.0441(15) 0.092(6) Uani 0.214(4) 1 d D . P B 4
H4_3 H 0.180400 0.399672 -0.006962 0.110 Uiso 0.214(4) 1 calc R U P B 4
C5_3 C 0.120(3) 0.505(2) 0.057(2) 0.083(7) Uani 0.214(4) 1 d D . P B 4
H5_3 H 0.166864 0.549987 0.013304 0.100 Uiso 0.214(4) 1 calc R U P B 4
C6_3 C 0.0448(18) 0.5286(13) 0.1346(19) 0.074(5) Uani 0.214(4) 1 d D . P B 4
H6_3 H 0.040164 0.589162 0.144453 0.089 Uiso 0.214(4) 1 calc R U P B 4

loop_
_atom_site_aniso_label
_atom_site_aniso_U_11
_atom_site_aniso_U_22
_atom_site_aniso_U_33
_atom_site_aniso_U_23
_atom_site_aniso_U_13
_atom_site_aniso_U_12
Sb1 0.03593(6) 0.01639(4) 0.03370(5) -0.01083(3) -0.02734(4) 0.00759(3)
Ga1 0.02362(7) 0.01168(6) 0.02323(7) -0.00763(5) -0.01665(6) 0.00313(5)
N1 0.0208(5) 0.0139(4) 0.0217(5) -0.0076(4) -0.0132(4) 0.0013(3)
N2 0.0211(5) 0.0127(4) 0.0207(5) -0.0074(4) -0.0127(4) 0.0014(3)
C1 0.0206(5) 0.0136(5) 0.0230(6) -0.0076(4) -0.0124(5) 0.0020(4)
C2 0.0220(6) 0.0134(5) 0.0238(6) -0.0070(4) -0.0145(5) 0.0035(4)
C3 0.0192(5) 0.0163(5) 0.0195(5) -0.0065(4) -0.0119(4) 0.0004(4)
C4 0.0326(7) 0.0159(5) 0.0384(8) -0.0130(5) -0.0214(7) 0.0044(5)
C5 0.0263(6) 0.0205(6) 0.0267(6) -0.0078(5) -0.0184(5) 0.0010(5)
C6 0.0188(5) 0.0139(4) 0.0231(5) -0.0111(4) -0.0162(4) 0.0058(4)
C7 0.0206(5) 0.0172(5) 0.0222(6) -0.0081(4) -0.0108(5) -0.0011(4)
C8 0.0195(6) 0.0234(6) 0.0257(6) -0.0099(5) -0.0111(5) -0.0024(5)
C9 0.0242(6) 0.0260(6) 0.0258(6) -0.0092(5) -0.0155(5) -0.0016(5)
C10 0.0257(6) 0.0264(6) 0.0216(6) -0.0076(5) -0.0128(5) -0.0051(5)
C11 0.0212(6) 0.0205(5) 0.0215(6) -0.0088(4) -0.0104(5) -0.0027(4)
C12 0.0255(7) 0.0317(7) 0.0227(6) -0.0087(5) -0.0084(5) -0.0073(6)
C13 0.0712(17) 0.0355(10) 0.0391(11) -0.0214(9) 0.0140(11) -0.0175(11)
C14 0.0610(14) 0.0262(8) 0.0317(9) -0.0033(7) -0.0094(9) -0.0152(8)
C15 0.0216(6) 0.0375(8) 0.0264(7) -0.0136(6) -0.0081(5) -0.0077(6)
C16 0.0415(12) 0.0482(13) 0.0778(19) -0.0278(13) 0.0089(12) -0.0253(11)
C17 0.0265(8) 0.0812(18) 0.0491(12) -0.0428(13) -0.0024(8) -0.0116(10)
C18 0.0197(5) 0.0147(5) 0.0198(5) -0.0076(4) -0.0115(4) 0.0000(4)
C19 0.0285(6) 0.0203(5) 0.0170(5) -0.0071(4) -0.0095(5) -0.0044(5)
C20 0.0312(7) 0.0257(6) 0.0233(6) -0.0145(5) -0.0107(5) -0.0007(5)
C21 0.0298(7) 0.0211(6) 0.0343(7) -0.0154(6) -0.0173(6) 0.0024(5)
C22 0.0312(8) 0.0245(7) 0.0388(8) -0.0165(6) -0.0103(7) -0.0084(6)
C23 0.0221(6) 0.0270(7) 0.0340(7) -0.0179(6) -0.0043(5) -0.0083(5)
C24 0.0496(11) 0.0367(9) 0.0159(6) -0.0082(6) -0.0023(6) -0.0220(8)
C25 0.0542(13) 0.0857(19) 0.0201(7) 0.0045(9) -0.0136(8) -0.0449(13)
C26 0.0418(10) 0.0330(8) 0.0194(6) -0.0048(6) -0.0064(6) -0.0050(7)
C27 0.0222(18) 0.032(2) 0.030(2) -0.0149(17) -0.0033(13) -0.0076(15)
C28 0.037(2) 0.073(5) 0.032(2) -0.013(3) -0.0040(17) -0.005(3)
C29 0.0210(15) 0.060(3) 0.046(2) -0.020(2) -0.0050(14) -0.0075(16)
C27' 0.0216(19) 0.0203(17) 0.031(2) -0.0078(15) -0.0023(14) -0.0052(13)
C28' 0.035(2) 0.029(2) 0.035(2) 0.0008(17) -0.0072(16) -0.0079(17)
C29' 0.027(2) 0.029(2) 0.061(3) 0.004(2) 0.004(2) 0.0044(16)
F12_1 0.0267(5) 0.0286(5) 0.0346(5) -0.0016(4) -0.0157(4) -0.0131(4)
F13_1 0.0250(5) 0.0336(5) 0.0395(6) 0.0001(4) -0.0065(4) -0.0162(4)
F14_1 0.0306(5) 0.0408(6) 0.0255(5) 0.0000(4) -0.0016(4) -0.0103(5)
F15_1 0.0292(5) 0.0407(6) 0.0243(4) -0.0098(4) -0.0090(4) -0.0048(4)
F16_1 0.0186(4) 0.0247(4) 0.0267(4) -0.0075(3) -0.0092(3) -0.0057(3)
F22_1 0.0295(5) 0.0202(4) 0.0328(5) -0.0037(3) -0.0148(4) -0.0102(3)
F23_1 0.0446(6) 0.0163(4) 0.0343(5) -0.0092(4) -0.0116(5) -0.0052(4)
F24_1 0.0306(5) 0.0258(5) 0.0382(6) -0.0144(4) -0.0114(4) 0.0086(4)
F25_1 0.0174(4) 0.0324(5) 0.0307(5) -0.0129(4) -0.0096(3) -0.0005(3)
F26_1 0.0197(4) 0.0184(3) 0.0241(4) -0.0077(3) -0.0100(3) -0.0032(3)
F32_1 0.0215(4) 0.0272(5) 0.0539(7) -0.0025(5) -0.0171(5) -0.0021(4)
F33_1 0.0381(7) 0.0368(6) 0.0896(11) 0.0136(7) -0.0478(8) -0.0098(5)
F34_1 0.0892(12) 0.0555(9) 0.0861(12) 0.0118(8) -0.0796(11) -0.0240(8)
F35_1 0.0842(11) 0.0582(9) 0.0450(7) -0.0068(6) -0.0455(8) -0.0228(8)
F36_1 0.0387(6) 0.0355(5) 0.0246(4) -0.0061(4) -0.0169(4) -0.0097(4)
F42_1 0.0314(5) 0.0244(4) 0.0231(4) -0.0029(3) -0.0093(4) -0.0076(4)
F43_1 0.0435(6) 0.0287(5) 0.0336(6) 0.0055(4) -0.0094(5) -0.0175(5)
F44_1 0.0453(7) 0.0161(4) 0.0590(8) -0.0018(4) -0.0251(6) -0.0097(4)
F45_1 0.0368(6) 0.0219(5) 0.0546(7) -0.0175(5) -0.0179(5) 0.0042(4)
F46_1 0.0235(4) 0.0223(4) 0.0374(5) -0.0095(4) -0.0036(4) -0.0007(3)
C11_1 0.0159(5) 0.0159(5) 0.0250(6) -0.0036(4) -0.0083(4) -0.0030(4)
C12_1 0.0188(6) 0.0193(6) 0.0291(7) -0.0031(5) -0.0103(5) -0.0046(4)
C13_1 0.0179(6) 0.0217(6) 0.0309(7) -0.0015(5) -0.0058(5) -0.0063(5)
C14_1 0.0209(6) 0.0237(6) 0.0255(7) -0.0020(5) -0.0044(5) -0.0024(5)
C15_1 0.0199(6) 0.0227(6) 0.0245(6) -0.0064(5) -0.0077(5) 0.0003(5)
C16_1 0.0160(5) 0.0170(5) 0.0250(6) -0.0058(4) -0.0074(5) -0.0014(4)
C21_1 0.0193(5) 0.0154(5) 0.0174(5) -0.0027(4) -0.0091(4) -0.0039(4)
C22_1 0.0241(6) 0.0170(5) 0.0211(6) -0.0035(4) -0.0110(5) -0.0049(4)
C23_1 0.0312(7) 0.0155(5) 0.0213(6) -0.0048(4) -0.0099(5) -0.0033(5)
C24_1 0.0252(6) 0.0195(6) 0.0208(6) -0.0070(5) -0.0082(5) 0.0028(5)
C25_1 0.0185(5) 0.0222(6) 0.0184(5) -0.0069(4) -0.0081(4) -0.0006(4)
C26_1 0.0181(5) 0.0168(5) 0.0160(5) -0.0048(4) -0.0081(4) -0.0021(4)
C31_1 0.0237(6) 0.0198(6) 0.0308(7) 0.0025(5) -0.0177(6) -0.0089(5)
C32_1 0.0258(7) 0.0221(6) 0.0435(9) 0.0058(6) -0.0227(7) -0.0091(5)
C33_1 0.0366(9) 0.0265(7) 0.0640(13) 0.0120(8) -0.0390(10) -0.0132(7)
C34_1 0.0612(13) 0.0357(9) 0.0608(13) 0.0120(9) -0.0531(12) -0.0210(9)
C35_1 0.0589(13) 0.0347(9) 0.0418(10) 0.0039(7) -0.0380(10) -0.0200(9)
C36_1 0.0357(8) 0.0266(7) 0.0313(7) 0.0018(6) -0.0238(7) -0.0125(6)
C41_1 0.0167(5) 0.0163(5) 0.0268(6) -0.0028(4) -0.0119(5) -0.0023(4)
C42_1 0.0218(6) 0.0175(5) 0.0243(6) -0.0009(4) -0.0113(5) -0.0042(4)
C43_1 0.0265(7) 0.0199(6) 0.0313(7) 0.0025(5) -0.0144(6) -0.0085(5)
C44_1 0.0293(7) 0.0153(5) 0.0433(9) -0.0004(6) -0.0215(7) -0.0054(5)
C45_1 0.0244(6) 0.0167(5) 0.0425(9) -0.0083(6) -0.0190(6) 0.0017(5)
C46_1 0.0179(6) 0.0165(5) 0.0328(7) -0.0051(5) -0.0110(5) -0.0004(4)
B1_1 0.0175(6) 0.0164(6) 0.0240(6) -0.0024(5) -0.0115(5) -0.0035(4)
C1_2 0.0416(13) 0.0309(11) 0.0437(13) -0.0162(10) -0.0244(11) 0.0015(9)
F1_2 0.0598(12) 0.0447(10) 0.0653(12) -0.0330(9) -0.0284(10) -0.0002(8)
C2_2 0.0417(14) 0.0378(15) 0.0488(16) -0.0124(12) -0.0221(12) -0.0039(11)
F2_2 0.0524(12) 0.0853(18) 0.0606(14) -0.0270(12) -0.0061(10) -0.0151(11)
C3_2 0.059(2) 0.0337(19) 0.077(3) -0.0202(18) -0.0425(19) -0.0029(17)
C4_2 0.067(2) 0.047(2) 0.079(2) -0.035(2) -0.057(2) 0.018(2)
C5_2 0.0477(17) 0.075(3) 0.0498(17) -0.0372(18) -0.0254(14) 0.0051(17)
C6_2 0.0420(15) 0.0528(19) 0.0461(16) -0.0195(14) -0.0206(13) -0.0059(13)
C1_3 0.084(9) 0.052(7) 0.119(12) -0.028(7) -0.081(7) 0.010(6)
F1_3 0.102(9) 0.102(10) 0.141(11) -0.032(8) -0.063(7) 0.016(7)
C2_3 0.095(10) 0.049(7) 0.139(13) -0.025(7) -0.089(8) 0.001(6)
F2_3 0.156(13) 0.106(10) 0.211(17) -0.031(10) -0.074(11) -0.066(10)
C3_3 0.110(12) 0.034(6) 0.151(15) -0.038(8) -0.094(10) 0.016(6)
C4_3 0.121(13) 0.045(8) 0.128(16) -0.022(9) -0.079(10) 0.009(7)
C5_3 0.084(15) 0.043(11) 0.144(17) -0.022(11) -0.077(10) 0.005(8)
C6_3 0.084(10) 0.034(7) 0.141(13) -0.023(7) -0.090(8) 0.011(7)

loop_
_atom_type_symbol
_atom_type_description
_atom_type_scat_dispersion_real
_atom_type_scat_dispersion_imag
_atom_type_scat_source
C C 0.0033 0.0016 'International Tables Vol C Tables 4.2.6.8 and 6.1.1.4'
H H 0.0000 0.0000 'International Tables Vol C Tables 4.2.6.8 and 6.1.1.4'
B B 0.0013 0.0007 'International Tables Vol C Tables 4.2.6.8 and 6.1.1.4'
F F 0.0171 0.0103 'International Tables Vol C Tables 4.2.6.8 and 6.1.1.4'
Ga Ga 0.2307 1.6083 'International Tables Vol C Tables 4.2.6.8 and 6.1.1.4'
N N 0.0061 0.0033 'International Tables Vol C Tables 4.2.6.8 and 6.1.1.4'
Sb Sb -0.5866 1.5461 'International Tables Vol C Tables 4.2.6.8 and 6.1.1.4'

loop_
_geom_angle_atom_site_label_1
_geom_angle_atom_site_label_2
_geom_angle_atom_site_label_3
_geom_angle
_geom_angle_site_symmetry_1
_geom_angle_site_symmetry_3
_geom_angle_publ_flag
Ga1 Sb1 Sb1 88.266(10) . 2_656 ?
N2 Ga1 N1 99.59(5) . . ?
N2 Ga1 Sb1 141.07(3) . . ?
N1 Ga1 Sb1 119.29(3) . . ?
C1 N1 C6 125.31(11) . . ?
C1 N1 Ga1 123.70(9) . . ?
C6 N1 Ga1 110.99(8) . . ?
C3 N2 C18 121.53(10) . . ?
C3 N2 Ga1 122.80(9) . . ?
C18 N2 Ga1 115.29(8) . . ?
N1 C1 C2 122.15(11) . . ?
N1 C1 C4 118.50(12) . . ?
C2 C1 C4 119.34(12) . . ?
C1 C2 C3 128.81(12) . . ?
N2 C3 C2 122.87(11) . . ?
N2 C3 C5 118.51(11) . . ?
C2 C3 C5 118.60(11) . . ?
C11 C6 C7 122.71(11) . . ?
C11 C6 N1 119.03(12) . . ?
C7 C6 N1 117.35(12) . . ?
C8 C7 C6 116.99(13) . . ?
C8 C7 C12 119.71(13) . . ?
C6 C7 C12 123.28(12) . . ?
C9 C8 C7 121.03(13) . . ?
C8 C9 C10 120.47(13) . . ?
C9 C10 C11 120.86(14) . . ?
C6 C11 C10 117.84(13) . . ?
C6 C11 C15 121.91(12) . . ?
C10 C11 C15 120.24(13) . . ?
C7 C12 C13 111.38(15) . . ?
C7 C12 C14 111.29(14) . . ?
C13 C12 C14 109.04(17) . . ?
C11 C15 C17 112.57(13) . . ?
C11 C15 C16 111.38(16) . . ?
C17 C15 C16 109.1(2) . . ?
C19 C18 C23 122.52(12) . . ?
C19 C18 N2 118.24(12) . . ?
C23 C18 N2 119.04(12) . . ?
C18 C19 C20 117.66(14) . . ?
C18 C19 C24 122.13(13) . . ?
C20 C19 C24 120.19(14) . . ?
C21 C20 C19 120.57(15) . . ?
C22 C21 C20 120.82(14) . . ?
C21 C22 C23 121.03(15) . . ?
C22 C23 C18 117.38(15) . . ?
C22 C23 C27 121.8(2) . . ?
C18 C23 C27 119.7(2) . . ?
C22 C23 C27' 118.9(2) . . ?
C18 C23 C27' 122.8(2) . . ?
C19 C24 C26 112.13(15) . . ?
C19 C24 C25 110.14(17) . . ?
C26 C24 C25 110.60(16) . . ?
C28 C27 C23 106.7(4) . . ?
C28 C27 C29 111.0(4) . . ?
C23 C27 C29 114.5(3) . . ?
C28' C27' C29' 109.9(4) . . ?
C28' C27' C23 117.5(4) . . ?
C29' C27' C23 106.1(4) . . ?
C12_1 C11_1 C16_1 113.10(13) . . ?
C12_1 C11_1 B1_1 126.91(13) . . ?
C16_1 C11_1 B1_1 119.66(12) . . ?
F12_1 C12_1 C13_1 114.78(13) . . ?
F12_1 C12_1 C11_1 121.26(14) . . ?
C13_1 C12_1 C11_1 123.96(15) . . ?
F13_1 C13_1 C14_1 119.74(15) . . ?
F13_1 C13_1 C12_1 120.06(15) . . ?
C14_1 C13_1 C12_1 120.20(14) . . ?
F14_1 C14_1 C13_1 121.10(15) . . ?
F14_1 C14_1 C15_1 120.38(16) . . ?
C13_1 C14_1 C15_1 118.51(15) . . ?
F15_1 C15_1 C16_1 120.66(14) . . ?
F15_1 C15_1 C14_1 119.97(14) . . ?
C16_1 C15_1 C14_1 119.35(15) . . ?
F16_1 C16_1 C15_1 115.79(13) . . ?
F16_1 C16_1 C11_1 119.37(13) . . ?
C15_1 C16_1 C11_1 124.83(13) . . ?
C26_1 C21_1 C22_1 112.88(12) . . ?
C26_1 C21_1 B1_1 127.60(12) . . ?
C22_1 C21_1 B1_1 119.50(12) . . ?
F22_1 C22_1 C23_1 115.96(12) . . ?
F22_1 C22_1 C21_1 119.15(13) . . ?
C23_1 C22_1 C21_1 124.86(13) . . ?
F23_1 C23_1 C22_1 121.15(14) . . ?
F23_1 C23_1 C24_1 119.43(14) . . ?
C22_1 C23_1 C24_1 119.41(13) . . ?
F24_1 C24_1 C25_1 120.85(14) . . ?
F24_1 C24_1 C23_1 120.33(14) . . ?
C25_1 C24_1 C23_1 118.82(13) . . ?
F25_1 C25_1 C24_1 119.77(13) . . ?
F25_1 C25_1 C26_1 120.51(13) . . ?
C24_1 C25_1 C26_1 119.67(13) . . ?
F26_1 C26_1 C25_1 114.61(11) . . ?
F26_1 C26_1 C21_1 121.13(12) . . ?
C25_1 C26_1 C21_1 124.26(12) . . ?
C36_1 C31_1 C32_1 113.38(15) . . ?
C36_1 C31_1 B1_1 127.15(14) . . ?
C32_1 C31_1 B1_1 119.11(16) . . ?
F32_1 C32_1 C33_1 116.51(18) . . ?
F32_1 C32_1 C31_1 119.09(15) . . ?
C33_1 C32_1 C31_1 124.4(2) . . ?
F33_1 C33_1 C34_1 119.97(18) . . ?
F33_1 C33_1 C32_1 120.6(2) . . ?
C34_1 C33_1 C32_1 119.4(2) . . ?
F34_1 C34_1 C33_1 120.9(2) . . ?
F34_1 C34_1 C35_1 120.0(3) . . ?
C33_1 C34_1 C35_1 119.17(16) . . ?
F35_1 C35_1 C34_1 120.12(17) . . ?
F35_1 C35_1 C36_1 120.3(2) . . ?
C34_1 C35_1 C36_1 119.5(2) . . ?
F36_1 C36_1 C31_1 121.48(13) . . ?
F36_1 C36_1 C35_1 114.40(19) . . ?
C31_1 C36_1 C35_1 124.11(19) . . ?
C46_1 C41_1 C42_1 113.07(13) . . ?
C46_1 C41_1 B1_1 127.81(13) . . ?
C42_1 C41_1 B1_1 118.91(13) . . ?
F42_1 C42_1 C43_1 116.22(14) . . ?
F42_1 C42_1 C41_1 119.09(13) . . ?
C43_1 C42_1 C41_1 124.69(15) . . ?
F43_1 C43_1 C44_1 120.34(14) . . ?
F43_1 C43_1 C42_1 120.22(16) . . ?
C44_1 C43_1 C42_1 119.44(16) . . ?
F44_1 C44_1 C45_1 120.43(17) . . ?
F44_1 C44_1 C43_1 120.70(17) . . ?
C45_1 C44_1 C43_1 118.87(14) . . ?
F45_1 C45_1 C44_1 119.63(14) . . ?
F45_1 C45_1 C46_1 120.61(16) . . ?
C44_1 C45_1 C46_1 119.75(16) . . ?
F46_1 C46_1 C41_1 121.22(13) . . ?
F46_1 C46_1 C45_1 114.69(15) . . ?
C41_1 C46_1 C45_1 124.09(15) . . ?
C11_1 B1_1 C21_1 102.36(10) . . ?
C11_1 B1_1 C31_1 112.94(11) . . ?
C21_1 B1_1 C31_1 112.86(12) . . ?
C11_1 B1_1 C41_1 113.64(12) . . ?
C21_1 B1_1 C41_1 113.27(11) . . ?
C31_1 B1_1 C41_1 102.23(11) . . ?
F1_2 C1_2 C6_2 120.0(3) . . ?
F1_2 C1_2 C2_2 119.3(3) . . ?
C6_2 C1_2 C2_2 120.7(3) . . ?
F2_2 C2_2 C1_2 118.3(3) . . ?
F2_2 C2_2 C3_2 121.2(3) . . ?
C1_2 C2_2 C3_2 120.5(3) . . ?
C4_2 C3_2 C2_2 118.7(4) . . ?
C5_2 C4_2 C3_2 120.5(4) . . ?
C4_2 C5_2 C6_2 120.5(3) . . ?
C1_2 C6_2 C5_2 119.0(3) . . ?
C2_3 C1_3 C6_3 120.6(10) . . ?
C2_3 C1_3 F1_3 114.9(14) . . ?
C6_3 C1_3 F1_3 124.4(13) . . ?
C1_3 C2_3 C3_3 120.2(9) . . ?
C1_3 C2_3 F2_3 120.8(16) . . ?
C3_3 C2_3 F2_3 118.9(15) . . ?
C4_3 C3_3 C2_3 119.4(9) . . ?
C5_3 C4_3 C3_3 120.4(10) . . ?
C4_3 C5_3 C6_3 120.0(10) . . ?
C5_3 C6_3 C1_3 119.2(9) . . ?

loop_
_geom_bond_atom_site_label_1
_geom_bond_atom_site_label_2
_geom_bond_distance
_geom_bond_site_symmetry_2
_geom_bond_publ_flag
Sb1 Ga1 2.5578(3) . ?
Sb1 Sb1 2.6530(3) 2_656 ?
Ga1 N2 1.8646(11) . ?
Ga1 N1 1.8690(11) . ?
N1 C1 1.3390(17) . ?
N1 C6 1.4454(15) . ?
N2 C3 1.3471(16) . ?
N2 C18 1.4480(16) . ?
C1 C2 1.3994(18) . ?
C1 C4 1.5010(19) . ?
C2 C3 1.4014(18) . ?
C3 C5 1.4976(18) . ?
C6 C11 1.386(2) . ?
C6 C7 1.419(2) . ?
C7 C8 1.3967(19) . ?
C7 C12 1.516(2) . ?
C8 C9 1.384(2) . ?
C9 C10 1.384(2) . ?
C10 C11 1.3977(19) . ?
C11 C15 1.519(2) . ?
C12 C13 1.526(3) . ?
C12 C14 1.526(3) . ?
C15 C17 1.522(3) . ?
C15 C16 1.528(3) . ?
C18 C19 1.395(2) . ?
C18 C23 1.402(2) . ?
C19 C20 1.399(2) . ?
C19 C24 1.517(2) . ?
C20 C21 1.382(2) . ?
C21 C22 1.371(3) . ?
C22 C23 1.398(2) . ?
C23 C27 1.526(5) . ?
C23 C27' 1.548(5) . ?
C24 C26 1.529(2) . ?
C24 C25 1.536(4) . ?
C27 C28 1.524(8) . ?
C27 C29 1.530(6) . ?
C27' C28' 1.521(6) . ?
C27' C29' 1.535(7) . ?
F12_1 C12_1 1.3481(18) . ?
F13_1 C13_1 1.3451(18) . ?
F14_1 C14_1 1.3338(19) . ?
F15_1 C15_1 1.3420(19) . ?
F16_1 C16_1 1.3503(16) . ?
F22_1 C22_1 1.3490(17) . ?
F23_1 C23_1 1.3442(17) . ?
F24_1 C24_1 1.3385(18) . ?
F25_1 C25_1 1.3349(17) . ?
F26_1 C26_1 1.3484(15) . ?
F32_1 C32_1 1.351(3) . ?
F33_1 C33_1 1.344(3) . ?
F34_1 C34_1 1.337(2) . ?
F35_1 C35_1 1.341(3) . ?
F36_1 C36_1 1.348(2) . ?
F42_1 C42_1 1.3497(19) . ?
F43_1 C43_1 1.346(2) . ?
F44_1 C44_1 1.3410(18) . ?
F45_1 C45_1 1.336(2) . ?
F46_1 C46_1 1.3492(19) . ?
C11_1 C12_1 1.3913(19) . ?
C11_1 C16_1 1.394(2) . ?
C11_1 B1_1 1.654(2) . ?
C12_1 C13_1 1.386(2) . ?
C13_1 C14_1 1.376(3) . ?
C14_1 C15_1 1.382(2) . ?
C15_1 C16_1 1.380(2) . ?
C21_1 C26_1 1.3926(18) . ?
C21_1 C22_1 1.3979(19) . ?
C21_1 B1_1 1.656(2) . ?
C22_1 C23_1 1.379(2) . ?
C23_1 C24_1 1.382(2) . ?
C24_1 C25_1 1.378(2) . ?
C25_1 C26_1 1.3913(19) . ?
C31_1 C36_1 1.383(3) . ?
C31_1 C32_1 1.393(2) . ?
C31_1 B1_1 1.657(2) . ?
C32_1 C33_1 1.384(2) . ?
C33_1 C34_1 1.370(4) . ?
C34_1 C35_1 1.374(4) . ?
C35_1 C36_1 1.390(2) . ?
C41_1 C46_1 1.388(2) . ?
C41_1 C42_1 1.392(2) . ?
C41_1 B1_1 1.659(2) . ?
C42_1 C43_1 1.384(2) . ?
C43_1 C44_1 1.373(3) . ?
C44_1 C45_1 1.373(3) . ?
C45_1 C46_1 1.392(2) . ?
C1_2 F1_2 1.347(3) . ?
C1_2 C6_2 1.369(4) . ?
C1_2 C2_2 1.372(4) . ?
C2_2 F2_2 1.331(4) . ?
C2_2 C3_2 1.386(5) . ?
C3_2 C4_2 1.380(6) . ?
C4_2 C5_2 1.371(6) . ?
C5_2 C6_2 1.386(5) . ?
C1_3 C2_3 1.359(11) . ?
C1_3 C6_3 1.381(12) . ?
C1_3 F1_3 1.50(2) . ?
C2_3 C3_3 1.380(12) . ?
C2_3 F2_3 1.38(2) . ?
C3_3 C4_3 1.375(12) . ?
C4_3 C5_3 1.371(12) . ?
C5_3 C6_3 1.378(12) . ?
